data_4101593
loop_
_publ_author_name
'Kim, Sung-Jin'
'Kraus, Florian'
'Faessler, Thomas F.'

_publ_contact_author 'Thomas F. Faessler'
_publ_section_title
;
 Na6ZnSn2, Na4.24K1.76(1)ZnSn2, and Na20Zn8Sn11: Three Intermetallic
 Structures Containing the Linear {Sn-Zn-Sn}(6-) Unit
;
_journal_issue 4
_journal_name_full 'JOURNAL OF THE AMERICAN CHEMICAL SOCIETY'
_journal_page_first 1469
_journal_page_last 1478
_journal_paper_doi 10.1021/ja806737k
_journal_volume 131
_journal_year 2009
_chemical_formula_sum 'Na20 Sn11 Zn8'
_chemical_formula_weight 2288.35
_chemical_melting_point ?
_chemical_name_systematic
; 
 ? 
;
_space_group_IT_number 15
_symmetry_cell_setting monoclinic
_symmetry_space_group_name_Hall '-C 2yc'
_symmetry_space_group_name_H-M 'C 1 2/c 1'
_atom_sites_solution_hydrogens geom
_atom_sites_solution_primary direct
_atom_sites_solution_secondary difmap
_audit_creation_method SHELXL-97
_cell_angle_alpha 90.00
_cell_angle_beta 102.969(7)
_cell_angle_gamma 90.00
_cell_formula_units_Z 4
_cell_length_a 16.1505(14)
_cell_length_b 9.2762(6)
_cell_length_c 27.594(2)
_cell_measurement_reflns_used 9769
_cell_measurement_temperature 293(2)
_cell_measurement_theta_max 25.2494
_cell_measurement_theta_min 4.3150
_cell_volume 4028.6(5)
_computing_cell_refinement
;
CrysAlis RED, Oxford Diffraction Ltd.,
Version 1.171.29.9 (release 23-03-2006 CrysAlis171 .NET)
(compiled Mar 23 2006,23:39:28)
;
_computing_data_collection
;
CrysAlis CCD, Oxford Diffraction Ltd.,
Version 1.171.29.9 (release 23-03-2006 CrysAlis171 .NET)
(compiled Mar 23 2006,23:39:28)
;
_computing_data_reduction
;
CrysAlis RED, Oxford Diffraction Ltd.,
Version 1.171.29.9 (release 23-03-2006 CrysAlis171 .NET)
(compiled Mar 23 2006,23:39:28)
;
_computing_structure_refinement 'SHELXL-97 (Sheldrick, 1997)'
_computing_structure_solution 'SHELXS-97 (Sheldrick, 1997)'
_diffrn_ambient_temperature 293(2)
_diffrn_detector ' CCD plate '
_diffrn_detector_area_resol_mean 16.0238
_diffrn_measured_fraction_theta_full 0.911
_diffrn_measured_fraction_theta_max 0.911
_diffrn_measurement_device ' \k-geometry diffractometer '
_diffrn_measurement_device_type ' Oxford-Diffraction Xcalibur3 '
_diffrn_measurement_method ' phi- and omega-rotation '
_diffrn_radiation_monochromator graphite
_diffrn_radiation_source 'Enhance (Mo) X-ray Source'
_diffrn_radiation_type MoK\a
_diffrn_radiation_wavelength 0.71073
_diffrn_reflns_av_R_equivalents 0.0210
_diffrn_reflns_av_sigmaI/netI 0.0186
_diffrn_reflns_limit_h_max 17
_diffrn_reflns_limit_h_min -20
_diffrn_reflns_limit_k_max 11
_diffrn_reflns_limit_k_min -11
_diffrn_reflns_limit_l_max 34
_diffrn_reflns_limit_l_min -33
_diffrn_reflns_number 13789
_diffrn_reflns_theta_full 26.93
_diffrn_reflns_theta_max 26.93
_diffrn_reflns_theta_min 4.32
_diffrn_standards_decay_% 0
_exptl_absorpt_coefficient_mu 11.558
_exptl_absorpt_correction_T_max 1.29216
_exptl_absorpt_correction_T_min 0.48777
_exptl_absorpt_correction_type multi-scan
_exptl_absorpt_process_details
;
 CrysAlis RED, Oxford Diffraction Ltd.,
 Version 1.171.29.9 (release 23-03-2006 CrysAlis171 .NET)
 (compiled Mar 23 2006,23:39:28)
 Empirical absorption correction using spherical harmonics,
 implemented in SCALE3 ABSPACK scaling algorithm.
;
_exptl_crystal_colour metallic
_exptl_crystal_density_diffrn 3.773
_exptl_crystal_density_method 'not measured'
_exptl_crystal_description fragment
_exptl_crystal_F_000 4040
_exptl_crystal_size_max 0.05
_exptl_crystal_size_mid 0.05
_exptl_crystal_size_min 0.05
_refine_diff_density_max 2.644
_refine_diff_density_min -2.488
_refine_diff_density_rms 0.271
_refine_ls_extinction_coef 0.00052(2)
_refine_ls_extinction_expression Fc^*^=kFc[1+0.001xFc^2^\l^3^/sin(2\q)]^-1/4^
_refine_ls_extinction_method SHELXL
_refine_ls_goodness_of_fit_ref 1.222
_refine_ls_hydrogen_treatment mixed
_refine_ls_matrix_type full
_refine_ls_number_parameters 179
_refine_ls_number_reflns 3985
_refine_ls_number_restraints 0
_refine_ls_restrained_S_all 1.222
_refine_ls_R_factor_all 0.0406
_refine_ls_R_factor_gt 0.0352
_refine_ls_shift/su_max 0.000
_refine_ls_shift/su_mean 0.000
_refine_ls_structure_factor_coef Fsqd
_refine_ls_weighting_details 'calc w=1/[\s^2^(Fo^2^)+(0.0224P)^2^+157.6562P] where P=(Fo^2^+2Fc^2^)/3'
_refine_ls_weighting_scheme calc
_refine_ls_wR_factor_gt 0.0777
_refine_ls_wR_factor_ref 0.0865
_reflns_number_gt 3626
_reflns_number_total 3985
_reflns_threshold_expression >2sigma(I)
_cod_data_source_file reformated.cif
_cod_data_source_block Na20Zn8Sn11
_cod_depositor_comments
;
The following automatic conversions were performed:

'_chemical_melting_point' value 'not measured' was changed to '?' -
the value is undefined or not given.

Automatic conversion script
Id: cif_fix_values 1646 2011-03-28 12:23:43Z adriana 
;
_cod_original_sg_symbol_H-M C2/c
_cod_database_code 4101593

loop_
_symmetry_equiv_pos_as_xyz
'x, y, z'
'-x, y, -z+1/2'
'x+1/2, y+1/2, z'
'-x+1/2, y+1/2, -z+1/2'
'-x, -y, -z'
'x, -y, z-1/2'
'-x+1/2, -y+1/2, -z'
'x+1/2, -y+1/2, z-1/2'

loop_
_atom_site_label
_atom_site_type_symbol
_atom_site_fract_x
_atom_site_fract_y
_atom_site_fract_z
_atom_site_U_iso_or_equiv
_atom_site_adp_type
_atom_site_occupancy
_atom_site_symmetry_multiplicity
_atom_site_calc_flag
_atom_site_refinement_flags
_atom_site_disorder_assembly
_atom_site_disorder_group
Sn1 Sn 0.18440(4) 0.21986(6) 0.29320(2) 0.01693(15) Uani 1 1 d . . .
Sn2 Sn 0.13508(4) -0.28425(7) 0.33083(2) 0.01831(16) Uani 1 1 d . . .
Sn3 Sn -0.02381(4) -0.44286(6) 0.33105(2) 0.01594(15) Uani 1 1 d . . .
Sn4 Sn -0.04771(4) 0.03510(7) 0.40654(2) 0.02387(17) Uani 1 1 d . . .
Sn5 Sn 0.32412(4) 0.01372(7) 0.48924(3) 0.02688(18) Uani 1 1 d . . .
Sn6 Sn 0.08727(5) -0.04017(8) 0.26546(3) 0.01988(18) Uani 0.50 1 d P . .
Zn5 Zn 0.08727(5) -0.04017(8) 0.26546(3) 0.01988(18) Uani 0.50 1 d P . .
Zn1 Zn -0.02369(7) -0.13223(11) 0.33140(4) 0.0207(2) Uani 1 1 d . . .
Zn2 Zn 0.08700(6) 0.46966(11) 0.26803(4) 0.0181(2) Uani 1 1 d . . .
Zn3 Zn 0.34413(6) 0.21327(11) 0.26939(4) 0.0188(2) Uani 1 1 d . . .
Zn4 Zn 0.2500 0.2500 0.5000 0.0774(10) Uani 1 2 d S . .
Na1 Na 0.0145(2) 0.2141(4) 0.18731(15) 0.0276(8) Uani 1 1 d . . .
Na2 Na 0.2067(2) 0.0228(4) 0.18802(15) 0.0274(8) Uani 1 1 d . . .
Na3 Na 0.1570(3) 0.0256(5) 0.39356(16) 0.0322(9) Uani 1 1 d . . .
Na4 Na 0.2058(2) 0.4039(5) 0.18809(18) 0.0370(10) Uani 1 1 d . . .
Na5 Na 0.1564(3) 0.4021(5) 0.39353(16) 0.0384(10) Uani 1 1 d . . .
Na6 Na 0.3470(3) 0.2156(5) 0.39372(16) 0.0317(9) Uani 1 1 d . . .
Na7 Na 0.0657(3) -0.2681(5) 0.43987(17) 0.0401(10) Uani 1 1 d . . .
Na8 Na -0.0240(3) -0.6179(5) 0.43920(18) 0.0405(11) Uani 1 1 d . . .
Na9 Na 0.2863(3) -0.3098(5) 0.43966(18) 0.0406(11) Uani 1 1 d . . .
Na10 Na 0.0823(5) 0.0852(7) 0.49984(15) 0.087(3) Uani 1 1 d . . .

loop_
_atom_site_aniso_label
_atom_site_aniso_U_11
_atom_site_aniso_U_22
_atom_site_aniso_U_33
_atom_site_aniso_U_23
_atom_site_aniso_U_13
_atom_site_aniso_U_12
Sn1 0.0142(3) 0.0132(3) 0.0235(3) 0.0007(2) 0.0046(2) 0.0007(2)
Sn2 0.0153(3) 0.0158(3) 0.0240(3) -0.0026(2) 0.0050(2) -0.0019(2)
Sn3 0.0153(3) 0.0130(3) 0.0197(3) 0.0004(2) 0.0043(2) -0.0003(2)
Sn4 0.0263(3) 0.0211(3) 0.0252(3) -0.0029(3) 0.0080(3) 0.0013(3)
Sn5 0.0329(4) 0.0227(4) 0.0243(4) 0.0009(3) 0.0048(3) 0.0080(3)
Sn6 0.0206(4) 0.0132(4) 0.0263(4) 0.0014(3) 0.0062(3) 0.0014(3)
Zn5 0.0206(4) 0.0132(4) 0.0263(4) 0.0014(3) 0.0062(3) 0.0014(3)
Zn1 0.0218(5) 0.0162(5) 0.0244(6) -0.0025(4) 0.0056(4) 0.0006(4)
Zn2 0.0180(5) 0.0153(5) 0.0209(5) -0.0003(4) 0.0043(4) 0.0004(4)
Zn3 0.0166(5) 0.0173(5) 0.0227(5) 0.0017(4) 0.0050(4) 0.0018(4)
Zn4 0.131(3) 0.0589(16) 0.0394(13) 0.0019(11) 0.0131(14) 0.0625(17)
Na1 0.032(2) 0.0189(19) 0.033(2) -0.0036(16) 0.0090(17) -0.0002(16)
Na2 0.0211(18) 0.027(2) 0.034(2) -0.0011(17) 0.0059(16) -0.0043(15)
Na3 0.032(2) 0.030(2) 0.034(2) -0.0001(18) 0.0058(17) -0.0036(17)
Na4 0.0225(19) 0.033(2) 0.057(3) 0.004(2) 0.0125(19) 0.0073(17)
Na5 0.045(2) 0.040(3) 0.029(2) -0.0031(19) 0.0050(19) 0.012(2)
Na6 0.030(2) 0.033(2) 0.033(2) 0.0029(18) 0.0105(17) -0.0018(17)
Na7 0.046(3) 0.039(3) 0.033(2) 0.0056(19) 0.0044(19) 0.012(2)
Na8 0.046(3) 0.032(2) 0.048(3) 0.002(2) 0.020(2) -0.001(2)
Na9 0.032(2) 0.043(3) 0.046(3) -0.009(2) 0.006(2) -0.0004(19)
Na10 0.176(7) 0.075(4) 0.002(2) 0.002(2) 0.004(3) 0.085(5)

loop_
_atom_type_symbol
_atom_type_description
_atom_type_scat_dispersion_real
_atom_type_scat_dispersion_imag
_atom_type_scat_source
Na Na 0.0362 0.0249 'International Tables Vol C Tables 4.2.6.8 and 6.1.1.4'
Zn Zn 0.2839 1.4301 'International Tables Vol C Tables 4.2.6.8 and 6.1.1.4'
Sn Sn -0.6537 1.4246 'International Tables Vol C Tables 4.2.6.8 and 6.1.1.4'

loop_
_geom_angle_atom_site_label_1
_geom_angle_atom_site_label_2
_geom_angle_atom_site_label_3
_geom_angle
_geom_angle_site_symmetry_1
_geom_angle_site_symmetry_3
_geom_angle_publ_flag
Zn2 Sn1 Zn3 117.10(4) . . ?
Zn2 Sn1 Sn6 112.61(3) . . ?
Zn3 Sn1 Sn6 113.20(3) . . ?
Zn2 Sn1 Na2 65.37(7) . 4 ?
Zn3 Sn1 Na2 64.43(7) . 4 ?
Sn6 Sn1 Na2 173.83(7) . 4 ?
Zn2 Sn1 Na5 67.42(8) . . ?
Zn3 Sn1 Na5 120.35(9) . . ?
Sn6 Sn1 Na5 118.26(9) . . ?
Na2 Sn1 Na5 66.85(11) 4 . ?
Zn2 Sn1 Na6 120.36(8) . . ?
Zn3 Sn1 Na6 66.65(7) . . ?
Sn6 Sn1 Na6 119.08(8) . . ?
Na2 Sn1 Na6 65.80(10) 4 . ?
Na5 Sn1 Na6 63.32(10) . . ?
Zn2 Sn1 Na1 63.29(7) . 2 ?
Zn3 Sn1 Na1 175.21(8) . 2 ?
Sn6 Sn1 Na1 63.18(7) . 2 ?
Na2 Sn1 Na1 118.82(9) 4 2 ?
Na5 Sn1 Na1 64.39(11) . 2 ?
Na6 Sn1 Na1 117.60(10) . 2 ?
Zn2 Sn1 Na4 174.18(9) . 4_545 ?
Zn3 Sn1 Na4 62.68(7) . 4_545 ?
Sn6 Sn1 Na4 63.53(7) . 4_545 ?
Na2 Sn1 Na4 117.97(9) 4 4_545 ?
Na5 Sn1 Na4 118.03(11) . 4_545 ?
Na6 Sn1 Na4 65.24(11) . 4_545 ?
Na1 Sn1 Na4 116.39(9) 2 4_545 ?
Zn2 Sn1 Na3 118.04(8) . . ?
Zn3 Sn1 Na3 118.18(8) . . ?
Sn6 Sn1 Na3 67.20(7) . . ?
Na2 Sn1 Na3 118.97(10) 4 . ?
Na5 Sn1 Na3 62.05(11) . . ?
Na6 Sn1 Na3 62.90(10) . . ?
Na1 Sn1 Na3 63.98(10) 2 . ?
Na4 Sn1 Na3 65.21(11) 4_545 . ?
Zn2 Sn1 Na4 62.51(7) . . ?
Zn3 Sn1 Na4 62.77(7) . . ?
Sn6 Sn1 Na4 109.98(8) . . ?
Na2 Sn1 Na4 63.86(10) 4 . ?
Na5 Sn1 Na4 120.09(11) . . ?
Na6 Sn1 Na4 119.48(10) . . ?
Na1 Sn1 Na4 114.85(9) 2 . ?
Na4 Sn1 Na4 113.99(7) 4_545 . ?
Na3 Sn1 Na4 177.17(11) . . ?
Zn2 Sn1 Na2 112.43(7) . . ?
Zn3 Sn1 Na2 61.63(6) . . ?
Sn6 Sn1 Na2 59.79(6) . . ?
Na2 Sn1 Na2 115.05(6) 4 . ?
Na5 Sn1 Na2 177.95(10) . . ?
Na6 Sn1 Na2 117.95(10) . . ?
Na1 Sn1 Na2 113.64(9) 2 . ?
Na4 Sn1 Na2 62.05(10) 4_545 . ?
Na3 Sn1 Na2 116.81(10) . . ?
Na4 Sn1 Na2 60.98(10) . . ?
Zn3 Sn2 Zn2 58.90(3) 4_545 1_545 ?
Zn3 Sn2 Sn6 58.37(3) 4_545 . ?
Zn2 Sn2 Sn6 104.38(3) 1_545 . ?
Zn3 Sn2 Zn1 107.57(4) 4_545 . ?
Zn2 Sn2 Zn1 105.55(3) 1_545 . ?
Sn6 Sn2 Zn1 60.96(3) . . ?
Zn3 Sn2 Sn3 106.74(3) 4_545 . ?
Zn2 Sn2 Sn3 59.19(3) 1_545 . ?
Sn6 Sn2 Sn3 106.29(3) . . ?
Zn1 Sn2 Sn3 58.59(3) . . ?
Zn3 Sn2 Na4 65.13(9) 4_545 4_545 ?
Zn2 Sn2 Na4 116.61(9) 1_545 4_545 ?
Sn6 Sn2 Na4 65.70(9) . 4_545 ?
Zn1 Sn2 Na4 117.90(8) . 4_545 ?
Sn3 Sn2 Na4 170.54(9) . 4_545 ?
Zn3 Sn2 Na2 64.81(7) 4_545 4_545 ?
Zn2 Sn2 Na2 65.25(7) 1_545 4_545 ?
Sn6 Sn2 Na2 116.12(7) . 4_545 ?
Zn1 Sn2 Na2 169.99(8) . 4_545 ?
Sn3 Sn2 Na2 116.05(7) . 4_545 ?
Na4 Sn2 Na2 65.88(11) 4_545 4_545 ?
Zn3 Sn2 Na3 119.16(8) 4_545 . ?
Zn2 Sn2 Na3 169.67(8) 1_545 . ?
Sn6 Sn2 Na3 68.34(8) . . ?
Zn1 Sn2 Na3 64.74(7) . . ?
Sn3 Sn2 Na3 114.77(7) . . ?
Na4 Sn2 Na3 67.92(11) 4_545 . ?
Na2 Sn2 Na3 124.14(10) 4_545 . ?
Zn3 Sn2 Na5 118.02(8) 4_545 1_545 ?
Zn2 Sn2 Na5 66.70(8) 1_545 1_545 ?
Sn6 Sn2 Na5 168.85(8) . 1_545 ?
Zn1 Sn2 Na5 113.74(8) . 1_545 ?
Sn3 Sn2 Na5 63.75(8) . 1_545 ?
Na4 Sn2 Na5 123.68(12) 4_545 1_545 ?
Na2 Sn2 Na5 67.24(10) 4_545 1_545 ?
Na3 Sn2 Na5 119.50(10) . 1_545 ?
Zn3 Sn2 Na9 129.17(8) 4_545 . ?
Zn2 Sn2 Na9 121.19(8) 1_545 . ?
Sn6 Sn2 Na9 129.73(9) . . ?
Zn1 Sn2 Na9 118.74(8) . . ?
Sn3 Sn2 Na9 114.30(8) . . ?
Na4 Sn2 Na9 75.16(12) 4_545 . ?
Na2 Sn2 Na9 70.83(10) 4_545 . ?
Na3 Sn2 Na9 68.45(11) . . ?
Na5 Sn2 Na9 61.24(11) 1_545 . ?
Zn3 Sn2 Na7 167.89(8) 4_545 . ?
Zn2 Sn2 Na7 117.79(9) 1_545 . ?
Sn6 Sn2 Na7 114.70(8) . . ?
Zn1 Sn2 Na7 61.14(8) . . ?
Sn3 Sn2 Na7 64.36(8) . . ?
Na4 Sn2 Na7 122.85(12) 4_545 . ?
Na2 Sn2 Na7 125.79(10) 4_545 . ?
Na3 Sn2 Na7 61.70(11) . . ?
Na5 Sn2 Na7 66.66(11) 1_545 . ?
Na9 Sn2 Na7 62.91(11) . . ?
Zn3 Sn3 Zn2 60.03(3) 3_445 2_545 ?
Zn3 Sn3 Zn2 105.64(4) 3_445 1_545 ?
Zn2 Sn3 Zn2 58.05(4) 2_545 1_545 ?
Zn3 Sn3 Zn1 59.14(3) 3_445 . ?
Zn2 Sn3 Zn1 106.94(4) 2_545 . ?
Zn2 Sn3 Zn1 106.50(4) 1_545 . ?
Zn3 Sn3 Sn2 106.44(3) 3_445 . ?
Zn2 Sn3 Sn2 105.48(3) 2_545 . ?
Zn2 Sn3 Sn2 58.79(3) 1_545 . ?
Zn1 Sn3 Sn2 60.19(3) . . ?
Zn3 Sn3 Na4 65.50(9) 3_445 2_545 ?
Zn2 Sn3 Na4 65.93(9) 2_545 2_545 ?
Zn2 Sn3 Na4 116.58(9) 1_545 2_545 ?
Zn1 Sn3 Na4 116.41(9) . 2_545 ?
Sn2 Sn3 Na4 170.15(9) . 2_545 ?
Zn3 Sn3 Na1 117.89(8) 3_445 2_545 ?
Zn2 Sn3 Na1 65.36(8) 2_545 2_545 ?
Zn2 Sn3 Na1 64.56(7) 1_545 2_545 ?
Zn1 Sn3 Na1 170.19(8) . 2_545 ?
Sn2 Sn3 Na1 114.74(7) . 2_545 ?
Na4 Sn3 Na1 67.02(11) 2_545 2_545 ?
Zn3 Sn3 Na6 66.99(8) 3_445 3_445 ?
Zn2 Sn3 Na6 119.87(8) 2_545 3_445 ?
Zn2 Sn3 Na6 169.67(8) 1_545 3_445 ?
Zn1 Sn3 Na6 63.74(8) . 3_445 ?
Sn2 Sn3 Na6 115.19(8) . 3_445 ?
Na4 Sn3 Na6 67.87(11) 2_545 3_445 ?
Na1 Sn3 Na6 124.88(10) 2_545 3_445 ?
Zn3 Sn3 Na5 169.71(9) 3_445 1_545 ?
Zn2 Sn3 Na5 117.32(8) 2_545 1_545 ?
Zn2 Sn3 Na5 66.68(8) 1_545 1_545 ?
Zn1 Sn3 Na5 115.28(9) . 1_545 ?
Sn2 Sn3 Na5 63.99(9) . 1_545 ?
Na4 Sn3 Na5 123.57(12) 2_545 1_545 ?
Na1 Sn3 Na5 65.98(11) 2_545 1_545 ?
Na6 Sn3 Na5 119.60(10) 3_445 1_545 ?
Zn3 Sn3 Na8 128.86(8) 3_445 . ?
Zn2 Sn3 Na8 130.07(9) 2_545 . ?
Zn2 Sn3 Na8 121.27(8) 1_545 . ?
Zn1 Sn3 Na8 118.36(8) . . ?
Sn2 Sn3 Na8 114.26(8) . . ?
Na4 Sn3 Na8 75.58(12) 2_545 . ?
Na1 Sn3 Na8 71.12(11) 2_545 . ?
Na6 Sn3 Na8 68.37(11) 3_445 . ?
Na5 Sn3 Na8 61.02(11) 1_545 . ?
Zn3 Sn3 Na7 113.53(8) 3_445 . ?
Zn2 Sn3 Na7 167.28(8) 2_545 . ?
Zn2 Sn3 Na7 117.70(8) 1_545 . ?
Zn1 Sn3 Na7 61.64(8) . . ?
Sn2 Sn3 Na7 64.65(8) . . ?
Na4 Sn3 Na7 123.03(12) 2_545 . ?
Na1 Sn3 Na7 125.24(10) 2_545 . ?
Na6 Sn3 Na7 61.83(11) 3_445 . ?
Na5 Sn3 Na7 66.84(11) 1_545 . ?
Na8 Sn3 Na7 62.65(11) . . ?
Zn1 Sn4 Na10 124.23(11) . . ?
Zn1 Sn4 Na10 122.71(11) . 5_556 ?
Na10 Sn4 Na10 62.7(3) . 5_556 ?
Zn1 Sn4 Na1 66.33(8) . 2 ?
Na10 Sn4 Na1 113.79(17) . 2 ?
Na10 Sn4 Na1 170.94(13) 5_556 2 ?
Zn1 Sn4 Na2 65.30(7) . 2 ?
Na10 Sn4 Na2 170.36(12) . 2 ?
Na10 Sn4 Na2 114.70(18) 5_556 2 ?
Na1 Sn4 Na2 67.28(10) 2 2 ?
Zn1 Sn4 Na8 137.47(8) . 1_565 ?
Na10 Sn4 Na8 66.40(14) . 1_565 ?
Na10 Sn4 Na8 99.16(14) 5_556 1_565 ?
Na1 Sn4 Na8 71.97(11) 2 1_565 ?
Na2 Sn4 Na8 105.94(11) 2 1_565 ?
Zn1 Sn4 Na9 136.27(9) . 3_455 ?
Na10 Sn4 Na9 98.63(14) . 3_455 ?
Na10 Sn4 Na9 66.82(14) 5_556 3_455 ?
Na1 Sn4 Na9 106.62(11) 2 3_455 ?
Na2 Sn4 Na9 72.24(11) 2 3_455 ?
Na8 Sn4 Na9 64.06(11) 1_565 3_455 ?
Zn1 Sn4 Na7 64.20(8) . . ?
Na10 Sn4 Na7 70.04(13) . . ?
Na10 Sn4 Na7 69.33(13) 5_556 . ?
Na1 Sn4 Na7 118.13(11) 2 . ?
Na2 Sn4 Na7 118.46(11) 2 . ?
Na8 Sn4 Na7 135.06(12) 1_565 . ?
Na9 Sn4 Na7 134.76(12) 3_455 . ?
Zn1 Sn4 Na6 64.60(7) . 3_445 ?
Na10 Sn4 Na6 117.82(16) . 3_445 ?
Na10 Sn4 Na6 64.95(16) 5_556 3_445 ?
Na1 Sn4 Na6 122.42(10) 2 3_445 ?
Na2 Sn4 Na6 66.17(10) 2 3_445 ?
Na8 Sn4 Na6 153.30(10) 1_565 3_445 ?
Na9 Sn4 Na6 89.46(11) 3_455 3_445 ?
Na7 Sn4 Na6 61.88(11) . 3_445 ?
Zn1 Sn4 Na3 65.94(8) . . ?
Na10 Sn4 Na3 65.23(16) . . ?
Na10 Sn4 Na3 117.18(16) 5_556 . ?
Na1 Sn4 Na3 65.68(10) 2 . ?
Na2 Sn4 Na3 121.96(10) 2 . ?
Na8 Sn4 Na3 89.87(11) 1_565 . ?
Na9 Sn4 Na3 153.67(11) 3_455 . ?
Na7 Sn4 Na3 61.71(11) . . ?
Na6 Sn4 Na3 116.22(10) 3_445 . ?
Zn4 Sn5 Na7 137.68(9) . 7_546 ?
Zn4 Sn5 Na5 67.84(8) . 7_556 ?
Na7 Sn5 Na5 69.84(11) 7_546 7_556 ?
Zn4 Sn5 Na9 141.57(8) . . ?
Na7 Sn5 Na9 68.79(12) 7_546 . ?
Na5 Sn5 Na9 126.50(12) 7_556 . ?
Zn4 Sn5 Na8 141.13(8) . 3 ?
Na7 Sn5 Na8 68.66(12) 7_546 3 ?
Na5 Sn5 Na8 125.80(12) 7_556 3 ?
Na9 Sn5 Na8 64.96(11) . 3 ?
Zn4 Sn5 Na6 75.30(8) . . ?
Na7 Sn5 Na6 136.68(11) 7_546 . ?
Na5 Sn5 Na6 130.29(12) 7_556 . ?
Na9 Sn5 Na6 103.13(12) . . ?
Na8 Sn5 Na6 69.61(11) 3 . ?
Zn4 Sn5 Na3 75.23(8) . . ?
Na7 Sn5 Na3 137.39(12) 7_546 . ?
Na5 Sn5 Na3 131.08(11) 7_556 . ?
Na9 Sn5 Na3 70.07(11) . . ?
Na8 Sn5 Na3 103.10(11) 3 . ?
Na6 Sn5 Na3 64.30(10) . . ?
Zn4 Sn5 Na9 95.06(8) . 7_546 ?
Na7 Sn5 Na9 64.06(12) 7_546 7_546 ?
Na5 Sn5 Na9 61.42(12) 7_556 7_546 ?
Na9 Sn5 Na9 70.69(13) . 7_546 ?
Na8 Sn5 Na9 123.72(11) 3 7_546 ?
Na6 Sn5 Na9 156.05(11) . 7_546 ?
Na3 Sn5 Na9 92.20(10) . 7_546 ?
Zn4 Sn5 Na8 95.40(8) . 7_546 ?
Na7 Sn5 Na8 63.05(12) 7_546 7_546 ?
Na5 Sn5 Na8 60.50(11) 7_556 7_546 ?
Na9 Sn5 Na8 122.95(11) . 7_546 ?
Na8 Sn5 Na8 70.29(13) 3 7_546 ?
Na6 Sn5 Na8 92.24(10) . 7_546 ?
Na3 Sn5 Na8 156.13(11) . 7_546 ?
Na9 Sn5 Na8 110.68(11) 7_546 7_546 ?
Zn5 Sn6 Sn6 0.00(5) 2 2 ?
Zn5 Sn6 Zn1 64.53(4) 2 2 ?
Sn6 Sn6 Zn1 64.53(4) 2 2 ?
Zn5 Sn6 Zn3 110.44(3) 2 4_545 ?
Sn6 Sn6 Zn3 110.44(3) 2 4_545 ?
Zn1 Sn6 Zn3 60.51(4) 2 4_545 ?
Zn5 Sn6 Sn1 122.654(19) 2 . ?
Sn6 Sn6 Sn1 122.654(19) 2 . ?
Zn1 Sn6 Sn1 125.07(4) 2 . ?
Zn3 Sn6 Sn1 122.67(4) 4_545 . ?
Zn5 Sn6 Sn2 107.74(3) 2 . ?
Sn6 Sn6 Sn2 107.74(3) 2 . ?
Zn1 Sn6 Sn2 110.46(4) 2 . ?
Zn3 Sn6 Sn2 60.28(3) 4_545 . ?
Sn1 Sn6 Sn2 115.86(3) . . ?
Zn5 Sn6 Zn1 58.04(3) 2 . ?
Sn6 Sn6 Zn1 58.04(3) 2 . ?
Zn1 Sn6 Zn1 111.11(4) 2 . ?
Zn3 Sn6 Zn1 108.46(4) 4_545 . ?
Sn1 Sn6 Zn1 116.57(4) . . ?
Sn2 Sn6 Zn1 60.18(3) . . ?
Zn5 Sn6 Na1 66.44(7) 2 . ?
Sn6 Sn6 Na1 66.44(7) 2 . ?
Zn1 Sn6 Na1 65.26(7) 2 . ?
Zn3 Sn6 Na1 118.60(8) 4_545 . ?
Sn1 Sn6 Na1 70.22(7) . . ?
Sn2 Sn6 Na1 173.69(8) . . ?
Zn1 Sn6 Na1 116.24(8) . . ?
Zn5 Sn6 Na2 121.02(8) 2 . ?
Sn6 Sn6 Na2 121.02(8) 2 . ?
Zn1 Sn6 Na2 64.29(7) 2 . ?
Zn3 Sn6 Na2 65.23(8) 4_545 . ?
Sn1 Sn6 Na2 69.83(7) . . ?
Sn2 Sn6 Na2 115.99(8) . . ?
Zn1 Sn6 Na2 173.31(8) . . ?
Na1 Sn6 Na2 67.00(10) . . ?
Zn5 Sn6 Na1 63.73(7) 2 2 ?
Sn6 Sn6 Na1 63.73(7) 2 2 ?
Zn1 Sn6 Na1 119.35(8) 2 2 ?
Zn3 Sn6 Na1 170.78(8) 4_545 2 ?
Sn1 Sn6 Na1 65.65(7) . 2 ?
Sn2 Sn6 Na1 113.57(7) . 2 ?
Zn1 Sn6 Na1 62.55(7) . 2 ?
Na1 Sn6 Na1 66.67(13) . 2 ?
Na2 Sn6 Na1 123.65(10) . 2 ?
Zn5 Sn6 Na4 169.92(8) 2 4_545 ?
Sn6 Sn6 Na4 169.92(8) 2 4_545 ?
Zn1 Sn6 Na4 116.36(9) 2 4_545 ?
Zn3 Sn6 Na4 64.31(8) 4_545 4_545 ?
Sn1 Sn6 Na4 65.83(8) . 4_545 ?
Sn2 Sn6 Na4 62.27(8) . 4_545 ?
Zn1 Sn6 Na4 114.33(9) . 4_545 ?
Na1 Sn6 Na4 123.48(11) . 4_545 ?
Na2 Sn6 Na4 65.68(11) . 4_545 ?
Na1 Sn6 Na4 120.19(11) 2 4_545 ?
Zn5 Sn6 Na3 112.72(8) 2 . ?
Sn6 Sn6 Na3 112.72(8) 2 . ?
Zn1 Sn6 Na3 171.27(8) 2 . ?
Zn3 Sn6 Na3 115.12(8) 4_545 . ?
Sn1 Sn6 Na3 63.61(7) . . ?
Sn2 Sn6 Na3 61.82(7) . . ?
Zn1 Sn6 Na3 62.10(7) . . ?
Na1 Sn6 Na3 122.04(10) . . ?
Na2 Sn6 Na3 121.91(10) . . ?
Na1 Sn6 Na3 63.58(10) 2 . ?
Na4 Sn6 Na3 64.77(11) 4_545 . ?
Sn4 Zn1 Zn5 118.64(4) . 2 ?
Sn4 Zn1 Sn6 118.64(4) . 2 ?
Zn5 Zn1 Sn6 0.00(5) 2 2 ?
Sn4 Zn1 Zn3 122.88(5) . 3_445 ?
Zn5 Zn1 Zn3 60.27(3) 2 3_445 ?
Sn6 Zn1 Zn3 60.27(3) 2 3_445 ?
Sn4 Zn1 Sn3 125.46(4) . . ?
Zn5 Zn1 Sn3 107.74(4) 2 . ?
Sn6 Zn1 Sn3 107.74(4) 2 . ?
Zn3 Zn1 Sn3 59.21(3) 3_445 . ?
Sn4 Zn1 Sn2 124.08(4) . . ?
Zn5 Zn1 Sn2 106.15(4) 2 . ?
Sn6 Zn1 Sn2 106.15(4) 2 . ?
Zn3 Zn1 Sn2 107.30(4) 3_445 . ?
Sn3 Zn1 Sn2 61.22(3) . . ?
Sn4 Zn1 Sn6 121.42(4) . . ?
Zn5 Zn1 Sn6 57.43(3) 2 . ?
Sn6 Zn1 Sn6 57.43(3) 2 . ?
Zn3 Zn1 Sn6 104.80(4) 3_445 . ?
Sn3 Zn1 Sn6 106.69(4) . . ?
Sn2 Zn1 Sn6 58.86(3) . . ?
Sn4 Zn1 Na2 65.45(8) . 2 ?
Zn5 Zn1 Na2 64.85(8) 2 2 ?
Sn6 Zn1 Na2 64.85(8) 2 2 ?
Zn3 Zn1 Na2 65.37(8) 3_445 2 ?
Sn3 Zn1 Na2 116.48(8) . 2 ?
Sn2 Zn1 Na2 170.19(8) . 2 ?
Sn6 Zn1 Na2 115.43(8) . 2 ?
Sn4 Zn1 Na1 64.71(7) . 2 ?
Zn5 Zn1 Na1 64.18(8) 2 2 ?
Sn6 Zn1 Na1 64.18(8) 2 2 ?
Zn3 Zn1 Na1 117.45(8) 3_445 2 ?
Sn3 Zn1 Na1 169.80(8) . 2 ?
Sn2 Zn1 Na1 113.73(8) . 2 ?
Sn6 Zn1 Na1 64.04(7) . 2 ?
Na2 Zn1 Na1 66.83(10) 2 2 ?
Sn4 Zn1 Na7 68.09(9) . . ?
Zn5 Zn1 Na7 172.98(9) 2 . ?
Sn6 Zn1 Na7 172.98(9) 2 . ?
Zn3 Zn1 Na7 118.67(10) 3_445 . ?
Sn3 Zn1 Na7 67.51(9) . . ?
Sn2 Zn1 Na7 67.18(8) . . ?
Sn6 Zn1 Na7 118.12(9) . . ?
Na2 Zn1 Na7 121.63(11) 2 . ?
Na1 Zn1 Na7 119.87(12) 2 . ?
Sn4 Zn1 Na6 68.14(8) . 3_445 ?
Zn5 Zn1 Na6 119.50(8) 2 3_445 ?
Sn6 Zn1 Na6 119.50(8) 2 3_445 ?
Zn3 Zn1 Na6 67.46(8) 3_445 3_445 ?
Sn3 Zn1 Na6 64.82(8) . 3_445 ?
Sn2 Zn1 Na6 116.95(8) . 3_445 ?
Sn6 Zn1 Na6 170.44(9) . 3_445 ?
Na2 Zn1 Na6 67.30(10) 2 3_445 ?
Na1 Zn1 Na6 124.01(11) 2 3_445 ?
Na7 Zn1 Na6 63.88(11) . 3_445 ?
Zn2 Zn2 Sn1 123.98(2) 2 . ?
Zn2 Zn2 Sn3 62.12(4) 2 2_565 ?
Sn1 Zn2 Sn3 122.73(4) . 2_565 ?
Zn2 Zn2 Zn3 108.76(4) 2 4 ?
Sn1 Zn2 Zn3 120.61(4) . 4 ?
Sn3 Zn2 Zn3 59.95(3) 2_565 4 ?
Zn2 Zn2 Sn2 109.48(3) 2 1_565 ?
Sn1 Zn2 Sn2 116.64(4) . 1_565 ?
Sn3 Zn2 Sn2 110.35(4) 2_565 1_565 ?
Zn3 Zn2 Sn2 60.44(3) 4 1_565 ?
Zn2 Zn2 Sn3 59.83(4) 2 1_565 ?
Sn1 Zn2 Sn3 118.33(4) . 1_565 ?
Sn3 Zn2 Sn3 111.50(4) 2_565 1_565 ?
Zn3 Zn2 Sn3 110.23(4) 4 1_565 ?
Sn2 Zn2 Sn3 62.02(3) 1_565 1_565 ?
Zn2 Zn2 Na1 65.22(7) 2 2 ?
Sn1 Zn2 Na1 66.96(7) . 2 ?
Sn3 Zn2 Na1 118.10(8) 2_565 2 ?
Zn3 Zn2 Na1 172.32(8) 4 2 ?
Sn2 Zn2 Na1 116.06(8) 1_565 2 ?
Sn3 Zn2 Na1 62.94(7) 1_565 2 ?
Zn2 Zn2 Na1 64.96(7) 2 . ?
Sn1 Zn2 Na1 70.47(7) . . ?
Sn3 Zn2 Na1 63.44(7) 2_565 . ?
Zn3 Zn2 Na1 116.15(8) 4 . ?
Sn2 Zn2 Na1 172.86(8) 1_565 . ?
Sn3 Zn2 Na1 115.99(8) 1_565 . ?
Na1 Zn2 Na1 66.46(14) 2 . ?
Zn2 Zn2 Na4 117.23(9) 2 . ?
Sn1 Zn2 Na4 68.46(8) . . ?
Sn3 Zn2 Na4 62.67(8) 2_565 . ?
Zn3 Zn2 Na4 64.22(8) 4 . ?
Sn2 Zn2 Na4 115.71(9) 1_565 . ?
Sn3 Zn2 Na4 173.20(9) 1_565 . ?
Na1 Zn2 Na4 122.31(11) 2 . ?
Na1 Zn2 Na4 65.40(11) . . ?
Zn2 Zn2 Na2 171.43(7) 2 4 ?
Sn1 Zn2 Na2 64.53(7) . 4 ?
Sn3 Zn2 Na2 115.33(8) 2_565 4 ?
Zn3 Zn2 Na2 64.38(8) 4 4 ?
Sn2 Zn2 Na2 63.06(7) 1_565 4 ?
Sn3 Zn2 Na2 116.55(8) 1_565 4 ?
Na1 Zn2 Na2 121.11(10) 2 4 ?
Na1 Zn2 Na2 122.09(10) . 4 ?
Na4 Zn2 Na2 65.39(11) . 4 ?
Zn2 Zn2 Na5 115.90(9) 2 . ?
Sn1 Zn2 Na5 64.06(8) . . ?
Sn3 Zn2 Na5 173.13(8) 2_565 . ?
Zn3 Zn2 Na5 116.61(9) 4 . ?
Sn2 Zn2 Na5 63.56(8) 1_565 . ?
Sn3 Zn2 Na5 63.31(8) 1_565 . ?
Na1 Zn2 Na5 64.42(11) 2 . ?
Na1 Zn2 Na5 122.41(11) . . ?
Na4 Zn2 Na5 122.17(11) . . ?
Na2 Zn2 Na5 65.57(11) 4 . ?
Sn1 Zn3 Zn5 121.20(4) . 4 ?
Sn1 Zn3 Sn6 121.20(4) . 4 ?
Zn5 Zn3 Sn6 0.00(4) 4 4 ?
Sn1 Zn3 Zn1 117.36(4) . 3 ?
Zn5 Zn3 Zn1 59.22(3) 4 3 ?
Sn6 Zn3 Zn1 59.22(3) 4 3 ?
Sn1 Zn3 Sn3 118.84(4) . 3 ?
Zn5 Zn3 Sn3 108.85(4) 4 3 ?
Sn6 Zn3 Sn3 108.85(4) 4 3 ?
Zn1 Zn3 Sn3 61.65(3) 3 3 ?
Sn1 Zn3 Zn2 124.32(4) . 4_545 ?
Zn5 Zn3 Zn2 108.05(4) 4 4_545 ?
Sn6 Zn3 Zn2 108.05(4) 4 4_545 ?
Zn1 Zn3 Zn2 108.91(4) 3 4_545 ?
Sn3 Zn3 Zn2 60.02(3) 3 4_545 ?
Sn1 Zn3 Sn2 122.73(4) . 4 ?
Zn5 Zn3 Sn2 61.35(3) 4 4 ?
Sn6 Zn3 Sn2 61.35(3) 4 4 ?
Zn1 Zn3 Sn2 110.28(4) 3 4 ?
Sn3 Zn3 Sn2 110.58(4) 3 4 ?
Zn2 Zn3 Sn2 60.66(3) 4_545 4 ?
Sn1 Zn3 Na4 67.73(8) . 4_545 ?
Zn5 Zn3 Na4 170.90(8) 4 4_545 ?
Sn6 Zn3 Na4 170.90(8) 4 4_545 ?
Zn1 Zn3 Na4 116.35(9) 3 4_545 ?
Sn3 Zn3 Na4 62.96(8) 3 4_545 ?
Zn2 Zn3 Na4 64.94(8) 4_545 4_545 ?
Sn2 Zn3 Na4 116.49(9) 4 4_545 ?
Sn1 Zn3 Na2 65.08(7) . 4 ?
Zn5 Zn3 Na2 63.78(7) 4 4 ?
Sn6 Zn3 Na2 63.78(7) 4 4 ?
Zn1 Zn3 Na2 63.38(7) 3 4 ?
Sn3 Zn3 Na2 116.83(8) 3 4 ?
Zn2 Zn3 Na2 170.59(8) 4_545 4 ?
Sn2 Zn3 Na2 115.66(8) 4 4 ?
Na4 Zn3 Na2 122.61(11) 4_545 4 ?
Sn1 Zn3 Na2 69.91(7) . . ?
Zn5 Zn3 Na2 117.47(8) 4 . ?
Sn6 Zn3 Na2 117.47(8) 4 . ?
Zn1 Zn3 Na2 172.71(8) 3 . ?
Sn3 Zn3 Na2 116.08(8) 3 . ?
Zn2 Zn3 Na2 65.21(7) 4_545 . ?
Sn2 Zn3 Na2 63.42(7) 4 . ?
Na4 Zn3 Na2 65.87(11) 4_545 . ?
Na2 Zn3 Na2 121.99(7) 4 . ?
Sn1 Zn3 Na4 68.24(8) . . ?
Zn5 Zn3 Na4 65.76(8) 4 . ?
Sn6 Zn3 Na4 65.76(8) 4 . ?
Zn1 Zn3 Na4 116.51(9) 3 . ?
Sn3 Zn3 Na4 172.90(8) 3 . ?
Zn2 Zn3 Na4 116.32(9) 4_545 . ?
Sn2 Zn3 Na4 63.07(8) 4 . ?
Na4 Zn3 Na4 122.02(7) 4_545 . ?
Na2 Zn3 Na4 65.70(11) 4 . ?
Na2 Zn3 Na4 64.81(11) . . ?
Sn1 Zn3 Na6 64.58(7) . . ?
Zn5 Zn3 Na6 114.92(8) 4 . ?
Sn6 Zn3 Na6 114.92(8) 4 . ?
Zn1 Zn3 Na6 63.17(7) 3 . ?
Sn3 Zn3 Na6 63.82(7) 3 . ?
Zn2 Zn3 Na6 117.09(8) 4_545 . ?
Sn2 Zn3 Na6 172.62(8) 4 . ?
Na4 Zn3 Na6 66.08(11) 4_545 . ?
Na2 Zn3 Na6 65.35(10) 4 . ?
Na2 Zn3 Na6 122.85(10) . . ?
Na4 Zn3 Na6 122.20(11) . . ?
Sn5 Zn4 Sn5 180.00(3) . 7_556 ?
Sn5 Zn4 Na10 90.49(9) . . ?
Sn5 Zn4 Na10 89.50(9) 7_556 . ?
Sn5 Zn4 Na10 89.51(9) . 7_556 ?
Sn5 Zn4 Na10 90.50(9) 7_556 7_556 ?
Na10 Zn4 Na10 180.0 . 7_556 ?
Sn5 Zn4 Na5 113.39(8) . . ?
Sn5 Zn4 Na5 66.61(8) 7_556 . ?
Na10 Zn4 Na5 89.10(12) . . ?
Na10 Zn4 Na5 90.90(12) 7_556 . ?
Sn5 Zn4 Na5 66.61(8) . 7_556 ?
Sn5 Zn4 Na5 113.39(8) 7_556 7_556 ?
Na10 Zn4 Na5 90.90(12) . 7_556 ?
Na10 Zn4 Na5 89.10(12) 7_556 7_556 ?
Na5 Zn4 Na5 179.999(1) . 7_556 ?
Sn5 Zn4 Na6 117.94(7) . 7_556 ?
Sn5 Zn4 Na6 62.06(7) 7_556 7_556 ?
Na10 Zn4 Na6 60.75(10) . 7_556 ?
Na10 Zn4 Na6 119.25(10) 7_556 7_556 ?
Na5 Zn4 Na6 119.07(10) . 7_556 ?
Na5 Zn4 Na6 60.93(10) 7_556 7_556 ?
Sn5 Zn4 Na6 62.06(7) . . ?
Sn5 Zn4 Na6 117.94(7) 7_556 . ?
Na10 Zn4 Na6 119.25(10) . . ?
Na10 Zn4 Na6 60.75(10) 7_556 . ?
Na5 Zn4 Na6 60.93(10) . . ?
Na5 Zn4 Na6 119.07(10) 7_556 . ?
Na6 Zn4 Na6 180.0 7_556 . ?
Sn5 Zn4 Na3 62.17(7) . . ?
Sn5 Zn4 Na3 117.83(7) 7_556 . ?
Na10 Zn4 Na3 61.04(10) . . ?
Na10 Zn4 Na3 118.96(10) 7_556 . ?
Na5 Zn4 Na3 60.18(11) . . ?
Na5 Zn4 Na3 119.82(11) 7_556 . ?
Na6 Zn4 Na3 121.80(9) 7_556 . ?
Na6 Zn4 Na3 58.20(9) . . ?
Sn5 Zn4 Na3 117.83(7) . 7_556 ?
Sn5 Zn4 Na3 62.17(7) 7_556 7_556 ?
Na10 Zn4 Na3 118.96(10) . 7_556 ?
Na10 Zn4 Na3 61.04(10) 7_556 7_556 ?
Na5 Zn4 Na3 119.82(11) . 7_556 ?
Na5 Zn4 Na3 60.18(11) 7_556 7_556 ?
Na6 Zn4 Na3 58.20(9) 7_556 7_556 ?
Na6 Zn4 Na3 121.80(9) . 7_556 ?
Na3 Zn4 Na3 180.00(9) . 7_556 ?
Sn4 Na1 Sn3 111.09(12) 2 2_565 ?
Sn4 Na1 Sn6 93.38(10) 2 . ?
Sn3 Na1 Sn6 143.16(13) 2_565 . ?
Sn4 Na1 Zn1 48.96(6) 2 2 ?
Sn3 Na1 Zn1 159.99(14) 2_565 2 ?
Sn6 Na1 Zn1 50.55(6) . 2 ?
Sn4 Na1 Zn2 149.67(14) 2 2 ?
Sn3 Na1 Zn2 52.50(6) 2_565 2 ?
Sn6 Na1 Zn2 114.49(12) . 2 ?
Zn1 Na1 Zn2 144.71(13) 2 2 ?
Sn4 Na1 Zn2 145.03(13) 2 . ?
Sn3 Na1 Zn2 51.20(6) 2_565 . ?
Sn6 Na1 Zn2 93.06(11) . . ?
Zn1 Na1 Zn2 142.79(14) 2 . ?
Zn2 Na1 Zn2 49.82(7) 2 . ?
Sn4 Na1 Zn5 97.83(10) 2 2 ?
Sn3 Na1 Zn5 144.03(13) 2_565 2 ?
Sn6 Na1 Zn5 49.83(6) . 2 ?
Zn1 Na1 Zn5 53.41(6) 2 2 ?
Zn2 Na1 Zn5 91.88(10) 2 2 ?
Zn2 Na1 Zn5 112.39(12) . 2 ?
Sn4 Na1 Sn6 97.83(10) 2 2 ?
Sn3 Na1 Sn6 144.03(13) 2_565 2 ?
Sn6 Na1 Sn6 49.83(6) . 2 ?
Zn1 Na1 Sn6 53.41(6) 2 2 ?
Zn2 Na1 Sn6 91.88(10) 2 2 ?
Zn2 Na1 Sn6 112.39(12) . 2 ?
Zn5 Na1 Sn6 0.00(3) 2 2 ?
Sn4 Na1 Sn1 118.19(12) 2 2 ?
Sn3 Na1 Sn1 95.10(10) 2_565 2 ?
Sn6 Na1 Sn1 96.98(10) . 2 ?
Zn1 Na1 Sn1 96.85(10) 2 2 ?
Zn2 Na1 Sn1 49.75(6) 2 2 ?
Zn2 Na1 Sn1 95.03(10) . 2 ?
Zn5 Na1 Sn1 51.17(6) 2 2 ?
Sn6 Na1 Sn1 51.17(6) 2 2 ?
Sn4 Na1 Sn1 115.75(11) 2 . ?
Sn3 Na1 Sn1 93.45(10) 2_565 . ?
Sn6 Na1 Sn1 50.26(6) . . ?
Zn1 Na1 Sn1 95.24(10) 2 . ?
Zn2 Na1 Sn1 92.26(10) 2 . ?
Zn2 Na1 Sn1 48.34(6) . . ?
Zn5 Na1 Sn1 92.71(10) 2 . ?
Sn6 Na1 Sn1 92.71(10) 2 . ?
Sn1 Na1 Sn1 117.29(11) 2 . ?
Sn4 Na1 Na4 87.65(12) 2 . ?
Sn3 Na1 Na4 56.08(9) 2_565 . ?
Sn6 Na1 Na4 99.92(13) . . ?
Zn1 Na1 Na4 114.76(13) 2 . ?
Zn2 Na1 Na4 98.47(12) 2 . ?
Zn2 Na1 Na4 57.38(10) . . ?
Zn5 Na1 Na4 149.34(15) 2 . ?
Sn6 Na1 Na4 149.34(15) 2 . ?
Sn1 Na1 Na4 148.12(14) 2 . ?
Sn1 Na1 Na4 58.28(10) . . ?
Zn1 Na2 Sn4 49.25(6) 2 2 ?
Zn1 Na2 Sn6 50.87(6) 2 . ?
Sn4 Na2 Sn6 93.22(10) 2 . ?
Zn1 Na2 Sn2 160.46(14) 2 4 ?
Sn4 Na2 Sn2 111.23(12) 2 4 ?
Sn6 Na2 Sn2 144.10(13) . 4 ?
Zn1 Na2 Zn3 51.25(6) 2 4_545 ?
Sn4 Na2 Zn3 95.91(10) 2 4_545 ?
Sn6 Na2 Zn3 50.99(6) . 4_545 ?
Sn2 Na2 Zn3 143.90(13) 4 4_545 ?
Zn1 Na2 Sn1 94.75(10) 2 4_545 ?
Sn4 Na2 Sn1 117.21(12) 2 4_545 ?
Sn6 Na2 Sn1 96.79(11) . 4_545 ?
Sn2 Na2 Sn1 94.80(10) 4 4_545 ?
Zn3 Na2 Sn1 50.48(6) 4_545 4_545 ?
Zn1 Na2 Zn3 143.65(13) 2 . ?
Sn4 Na2 Zn3 145.55(14) 2 . ?
Sn6 Na2 Zn3 93.27(11) . . ?
Sn2 Na2 Zn3 51.77(6) 4 . ?
Zn3 Na2 Zn3 114.22(12) 4_545 . ?
Sn1 Na2 Zn3 95.51(10) 4_545 . ?
Zn1 Na2 Zn2 143.44(14) 2 4_545 ?
Sn4 Na2 Zn2 148.53(13) 2 4_545 ?
Sn6 Na2 Zn2 115.49(12) . 4_545 ?
Sn2 Na2 Zn2 51.69(6) 4 4_545 ?
Zn3 Na2 Zn2 92.90(10) 4_545 4_545 ?
Sn1 Na2 Zn2 50.10(6) 4_545 4_545 ?
Zn3 Na2 Zn2 50.41(6) . 4_545 ?
Zn1 Na2 Sn1 96.27(10) 2 . ?
Sn4 Na2 Sn1 116.03(11) 2 . ?
Sn6 Na2 Sn1 50.38(6) . . ?
Sn2 Na2 Sn1 94.34(10) 4 . ?
Zn3 Na2 Sn1 94.54(10) 4_545 . ?
Sn1 Na2 Sn1 117.62(12) 4_545 . ?
Zn3 Na2 Sn1 48.46(6) . . ?
Zn2 Na2 Sn1 93.22(10) 4_545 . ?
Zn1 Na2 Na4 116.27(13) 2 . ?
Sn4 Na2 Na4 87.85(12) 2 . ?
Sn6 Na2 Na4 100.19(13) . . ?
Sn2 Na2 Na4 56.91(9) 4 . ?
Zn3 Na2 Na4 151.02(15) 4_545 . ?
Sn1 Na2 Na4 148.79(14) 4_545 . ?
Zn3 Na2 Na4 57.70(10) . . ?
Zn2 Na2 Na4 98.78(12) 4_545 . ?
Sn1 Na2 Na4 58.57(10) . . ?
Zn1 Na2 Na4 99.95(12) 2 4_545 ?
Sn4 Na2 Na4 149.09(13) 2 4_545 ?
Sn6 Na2 Na4 58.56(9) . 4_545 ?
Sn2 Na2 Na4 99.60(11) 4 4_545 ?
Zn3 Na2 Na4 57.49(10) 4_545 4_545 ?
Sn1 Na2 Na4 60.18(10) 4_545 4_545 ?
Zn3 Na2 Na4 56.73(9) . 4_545 ?
Zn2 Na2 Na4 56.93(9) 4_545 4_545 ?
Sn1 Na2 Na4 57.45(9) . 4_545 ?
Na4 Na2 Na4 108.03(14) . 4_545 ?
Sn5 Na3 Sn2 110.87(12) . . ?
Sn5 Na3 Zn1 147.68(14) . . ?
Sn2 Na3 Zn1 51.83(7) . . ?
Sn5 Na3 Sn4 123.45(13) . . ?
Sn2 Na3 Sn4 94.83(10) . . ?
Zn1 Na3 Sn4 46.72(6) . . ?
Sn5 Na3 Sn1 115.57(12) . . ?
Sn2 Na3 Sn1 92.97(10) . . ?
Zn1 Na3 Sn1 94.10(11) . . ?
Sn4 Na3 Sn1 112.15(12) . . ?
Sn5 Na3 Na10 72.99(15) . . ?
Sn2 Na3 Na10 124.17(18) . . ?
Zn1 Na3 Na10 94.24(18) . . ?
Sn4 Na3 Na10 51.30(14) . . ?
Sn1 Na3 Na10 137.49(16) . . ?
Sn5 Na3 Na7 91.02(13) . . ?
Sn2 Na3 Na7 60.68(11) . . ?
Zn1 Na3 Na7 57.04(10) . . ?
Sn4 Na3 Na7 58.63(10) . . ?
Sn1 Na3 Na7 148.73(15) . . ?
Na10 Na3 Na7 63.61(17) . . ?
Sn5 Na3 Na5 92.01(13) . . ?
Sn2 Na3 Na5 149.58(16) . . ?
Zn1 Na3 Na5 115.62(14) . . ?
Sn4 Na3 Na5 88.37(13) . . ?
Sn1 Na3 Na5 58.20(10) . . ?
Na10 Na3 Na5 80.73(16) . . ?
Na7 Na3 Na5 141.51(17) . . ?
Sn5 Na3 Sn6 144.33(13) . . ?
Sn2 Na3 Sn6 49.84(6) . . ?
Zn1 Na3 Sn6 50.73(6) . . ?
Sn4 Na3 Sn6 90.61(10) . . ?
Sn1 Na3 Sn6 49.19(6) . . ?
Na10 Na3 Sn6 141.90(18) . . ?
Na7 Na3 Sn6 99.61(13) . . ?
Na5 Na3 Sn6 99.97(13) . . ?
Sn5 Na3 Na6 57.77(10) . . ?
Sn2 Na3 Na6 114.92(14) . . ?
Zn1 Na3 Na6 150.34(15) . . ?
Sn4 Na3 Na6 148.13(15) . . ?
Sn1 Na3 Na6 57.86(10) . . ?
Na10 Na3 Na6 112.8(2) . . ?
Na7 Na3 Na6 146.06(17) . . ?
Na5 Na3 Na6 60.28(12) . . ?
Sn6 Na3 Na6 99.78(12) . . ?
Sn5 Na3 Na1 152.03(15) . 2 ?
Sn2 Na3 Na1 96.88(12) . 2 ?
Zn1 Na3 Na1 55.73(9) . 2 ?
Sn4 Na3 Na1 54.68(9) . 2 ?
Sn1 Na3 Na1 57.47(9) . 2 ?
Na10 Na3 Na1 94.69(15) . 2 ?
Na7 Na3 Na1 106.13(14) . 2 ?
Na5 Na3 Na1 60.79(12) . 2 ?
Sn6 Na3 Na1 55.39(9) . 2 ?
Na6 Na3 Na1 107.80(14) . 2 ?
Sn3 Na4 Sn2 160.69(17) 2_565 4 ?
Sn3 Na4 Zn3 51.53(7) 2_565 4 ?
Sn2 Na4 Zn3 142.93(15) 4 4 ?
Sn3 Na4 Zn2 51.39(6) 2_565 . ?
Sn2 Na4 Zn2 144.11(15) 4 . ?
Zn3 Na4 Zn2 50.84(7) 4 . ?
Sn3 Na4 Zn3 143.76(15) 2_565 . ?
Sn2 Na4 Zn3 51.80(6) 4 . ?
Zn3 Na4 Zn3 114.21(14) 4 . ?
Zn2 Na4 Zn3 92.94(12) . . ?
Sn3 Na4 Zn5 142.84(15) 2_565 4 ?
Sn2 Na4 Zn5 52.03(6) 4 4 ?
Zn3 Na4 Zn5 91.83(12) 4 4 ?
Zn2 Na4 Zn5 113.44(14) . 4 ?
Zn3 Na4 Zn5 49.93(6) . 4 ?
Sn3 Na4 Sn6 142.84(15) 2_565 4 ?
Sn2 Na4 Sn6 52.03(6) 4 4 ?
Zn3 Na4 Sn6 91.83(12) 4 4 ?
Zn2 Na4 Sn6 113.44(14) . 4 ?
Zn3 Na4 Sn6 49.93(6) . 4 ?
Zn5 Na4 Sn6 0.00(4) 4 4 ?
Sn3 Na4 Sn1 94.03(11) 2_565 4 ?
Sn2 Na4 Sn1 94.75(10) 4 4 ?
Zn3 Na4 Sn1 49.59(7) 4 4 ?
Zn2 Na4 Sn1 95.79(12) . 4 ?
Zn3 Na4 Sn1 96.19(11) . 4 ?
Zn5 Na4 Sn1 50.64(7) 4 4 ?
Sn6 Na4 Sn1 50.64(7) 4 4 ?
Sn3 Na4 Sn1 95.58(11) 2_565 . ?
Sn2 Na4 Sn1 95.83(11) 4 . ?
Zn3 Na4 Sn1 93.06(12) 4 . ?
Zn2 Na4 Sn1 49.03(7) . . ?
Zn3 Na4 Sn1 48.99(7) . . ?
Zn5 Na4 Sn1 91.98(11) 4 . ?
Sn6 Na4 Sn1 91.98(11) 4 . ?
Sn1 Na4 Sn1 116.46(14) 4 . ?
Sn3 Na4 Na2 116.63(14) 2_565 . ?
Sn2 Na4 Na2 57.21(9) 4 . ?
Zn3 Na4 Na2 151.59(16) 4 . ?
Zn2 Na4 Na2 100.91(13) . . ?
Zn3 Na4 Na2 57.49(10) . . ?
Zn5 Na4 Na2 98.72(12) 4 . ?
Sn6 Na4 Na2 98.72(12) 4 . ?
Sn1 Na4 Na2 149.18(14) 4 . ?
Sn1 Na4 Na2 60.45(10) . . ?
Sn3 Na4 Na1 56.90(9) 2_565 . ?
Sn2 Na4 Na1 116.87(14) 4 . ?
Zn3 Na4 Na1 98.81(12) 4 . ?
Zn2 Na4 Na1 57.22(9) . . ?
Zn3 Na4 Na1 101.18(13) . . ?
Zn5 Na4 Na1 150.85(16) 4 . ?
Sn6 Na4 Na1 150.85(16) 4 . ?
Sn1 Na4 Na1 148.26(14) 4 . ?
Sn1 Na4 Na1 60.57(10) . . ?
Na2 Na4 Na1 60.54(11) . . ?
Sn3 Na4 Na2 99.93(13) 2_565 4 ?
Sn2 Na4 Na2 99.36(12) 4 4 ?
Zn3 Na4 Na2 57.40(10) 4 4 ?
Zn2 Na4 Na2 57.68(10) . 4 ?
Zn3 Na4 Na2 56.80(10) . 4 ?
Zn5 Na4 Na2 55.76(9) 4 4 ?
Sn6 Na4 Na2 55.76(9) 4 4 ?
Sn1 Na4 Na2 60.50(10) 4 4 ?
Sn1 Na4 Na2 55.96(10) . 4 ?
Na2 Na4 Na2 108.00(14) . 4 ?
Na1 Na4 Na2 108.43(15) . 4 ?
Sn5 Na5 Zn4 45.56(6) 7_556 . ?
Sn5 Na5 Sn3 106.57(12) 7_556 1_565 ?
Zn4 Na5 Sn3 144.18(15) . 1_565 ?
Sn5 Na5 Sn1 158.99(15) 7_556 . ?
Zn4 Na5 Sn1 113.51(13) . . ?
Sn3 Na5 Sn1 93.09(11) 1_565 . ?
Sn5 Na5 Sn2 106.13(13) 7_556 1_565 ?
Zn4 Na5 Sn2 143.19(15) . 1_565 ?
Sn3 Na5 Sn2 52.26(7) 1_565 1_565 ?
Sn1 Na5 Sn2 91.64(11) . 1_565 ?
Sn5 Na5 Na8 63.30(11) 7_556 1_565 ?
Zn4 Na5 Na8 84.66(13) . 1_565 ?
Sn3 Na5 Na8 60.09(11) 1_565 1_565 ?
Sn1 Na5 Na8 123.93(16) . 1_565 ?
Sn2 Na5 Na8 103.78(14) 1_565 1_565 ?
Sn5 Na5 Zn2 152.38(15) 7_556 . ?
Zn4 Na5 Zn2 162.03(15) . . ?
Sn3 Na5 Zn2 50.01(6) 1_565 . ?
Sn1 Na5 Zn2 48.52(6) . . ?
Sn2 Na5 Zn2 49.73(7) 1_565 . ?
Na8 Na5 Zn2 105.50(14) 1_565 . ?
Sn5 Na5 Na9 62.36(11) 7_556 1_565 ?
Zn4 Na5 Na9 83.35(13) . 1_565 ?
Sn3 Na5 Na9 104.01(14) 1_565 1_565 ?
Sn1 Na5 Na9 120.64(16) . 1_565 ?
Sn2 Na5 Na9 60.29(12) 1_565 1_565 ?
Na8 Na5 Na9 113.66(16) 1_565 1_565 ?
Zn2 Na5 Na9 105.23(15) . 1_565 ?
Sn5 Na5 Na3 103.81(14) 7_556 . ?
Zn4 Na5 Na3 64.66(11) . . ?
Sn3 Na5 Na3 115.52(15) 1_565 . ?
Sn1 Na5 Na3 59.75(10) . . ?
Sn2 Na5 Na3 149.91(16) 1_565 . ?
Na8 Na5 Na3 87.04(15) 1_565 . ?
Zn2 Na5 Na3 100.50(13) . . ?
Na9 Na5 Na3 140.47(17) 1_565 . ?
Sn5 Na5 Na6 103.02(13) 7_556 . ?
Zn4 Na5 Na6 64.20(10) . . ?
Sn3 Na5 Na6 150.04(15) 1_565 . ?
Sn1 Na5 Na6 58.42(10) . . ?
Sn2 Na5 Na6 114.43(15) 1_565 . ?
Na8 Na5 Na6 141.77(18) 1_565 . ?
Zn2 Na5 Na6 100.22(13) . . ?
Na9 Na5 Na6 85.51(15) 1_565 . ?
Na3 Na5 Na6 60.50(12) . . ?
Sn5 Na5 Na1 128.32(16) 7_556 2 ?
Zn4 Na5 Na1 118.69(15) . 2 ?
Sn3 Na5 Na1 55.33(9) 1_565 2 ?
Sn1 Na5 Na1 58.01(10) . 2 ?
Sn2 Na5 Na1 97.17(12) 1_565 2 ?
Na8 Na5 Na1 66.64(13) 1_565 2 ?
Zn2 Na5 Na1 55.44(9) . 2 ?
Na9 Na5 Na1 157.31(17) 1_565 2 ?
Na3 Na5 Na1 61.05(12) . 2 ?
Na6 Na5 Na1 108.18(15) . 2 ?
Sn5 Na5 Na2 126.61(16) 7_556 4 ?
Zn4 Na5 Na2 117.26(14) . 4 ?
Sn3 Na5 Na2 97.27(13) 1_565 4 ?
Sn1 Na5 Na2 55.72(9) . 4 ?
Sn2 Na5 Na2 54.98(9) 1_565 4 ?
Na8 Na5 Na2 157.10(17) 1_565 4 ?
Zn2 Na5 Na2 55.47(9) . 4 ?
Na9 Na5 Na2 65.83(13) 1_565 4 ?
Na3 Na5 Na2 107.68(15) . 4 ?
Na6 Na5 Na2 60.33(11) . 4 ?
Na1 Na5 Na2 104.64(14) 2 4 ?
Zn1 Na6 Sn5 148.19(14) 3 . ?
Zn1 Na6 Sn3 51.43(6) 3 3 ?
Sn5 Na6 Sn3 110.92(12) . 3 ?
Zn1 Na6 Sn1 91.92(10) 3 . ?
Sn5 Na6 Sn1 117.10(12) . . ?
Sn3 Na6 Sn1 92.35(10) 3 . ?
Zn1 Na6 Sn4 47.26(6) 3 3 ?
Sn5 Na6 Sn4 123.50(13) . 3 ?
Sn3 Na6 Sn4 94.69(10) 3 3 ?
Sn1 Na6 Sn4 110.82(12) . 3 ?
Zn1 Na6 Zn3 49.37(6) 3 . ?
Sn5 Na6 Zn3 144.45(14) . . ?
Sn3 Na6 Zn3 49.19(6) 3 . ?
Sn1 Na6 Zn3 48.77(6) . . ?
Sn4 Na6 Zn3 90.21(10) 3 . ?
Zn1 Na6 Na10 95.02(18) 3 7_556 ?
Sn5 Na6 Na10 72.55(14) . 7_556 ?
Sn3 Na6 Na10 123.58(18) 3 7_556 ?
Sn1 Na6 Na10 138.18(16) . 7_556 ?
Sn4 Na6 Na10 51.68(14) 3 7_556 ?
Zn3 Na6 Na10 141.88(18) . 7_556 ?
Zn1 Na6 Na7 57.57(10) 3 3 ?
Sn5 Na6 Na7 91.07(13) . 3 ?
Sn3 Na6 Na7 60.47(10) 3 3 ?
Sn1 Na6 Na7 147.33(15) . 3 ?
Sn4 Na6 Na7 58.69(10) 3 3 ?
Zn3 Na6 Na7 98.72(12) . 3 ?
Na10 Na6 Na7 63.20(17) 7_556 3 ?
Zn1 Na6 Na5 116.26(14) 3 . ?
Sn5 Na6 Na5 91.44(12) . . ?
Sn3 Na6 Na5 149.53(15) 3 . ?
Sn1 Na6 Na5 58.26(10) . . ?
Sn4 Na6 Na5 89.34(13) 3 . ?
Zn3 Na6 Na5 100.72(13) . . ?
Na10 Na6 Na5 81.96(16) 7_556 . ?
Na7 Na6 Na5 142.43(17) 3 . ?
Zn1 Na6 Na3 149.46(15) 3 . ?
Sn5 Na6 Na3 57.93(9) . . ?
Sn3 Na6 Na3 115.04(14) 3 . ?
Sn1 Na6 Na3 59.24(10) . . ?
Sn4 Na6 Na3 148.08(15) 3 . ?
Zn3 Na6 Na3 100.31(13) . . ?
Na10 Na6 Na3 112.96(19) 7_556 . ?
Na7 Na6 Na3 146.23(17) 3 . ?
Na5 Na6 Na3 59.22(12) . . ?
Zn1 Na6 Na2 55.26(9) 3 4 ?
Sn5 Na6 Na2 152.29(14) . 4 ?
Sn3 Na6 Na2 96.56(12) 3 4 ?
Sn1 Na6 Na2 56.16(9) . 4 ?
Sn4 Na6 Na2 54.67(9) 3 4 ?
Zn3 Na6 Na2 55.40(9) . 4 ?
Na10 Na6 Na2 95.52(15) 7_556 4 ?
Na7 Na6 Na2 106.01(14) 3 4 ?
Na5 Na6 Na2 61.70(12) . 4 ?
Na3 Na6 Na2 107.76(14) . 4 ?
Zn1 Na6 Zn4 145.00(14) 3 . ?
Sn5 Na6 Zn4 42.64(5) . . ?
Sn3 Na6 Zn4 152.86(14) 3 . ?
Sn1 Na6 Zn4 105.42(10) . . ?
Sn4 Na6 Zn4 97.80(11) 3 . ?
Zn3 Na6 Zn4 153.92(13) . . ?
Na10 Na6 Zn4 52.03(16) 7_556 . ?
Na7 Na6 Zn4 106.67(13) 3 . ?
Na5 Na6 Zn4 54.88(9) . . ?
Na3 Na6 Zn4 60.93(9) . . ?
Na2 Na6 Zn4 110.32(13) 4 . ?
Sn5 Na7 Zn1 152.66(16) 7_546 . ?
Sn5 Na7 Sn4 159.63(16) 7_546 . ?
Zn1 Na7 Sn4 47.71(6) . . ?
Sn5 Na7 Sn3 105.12(13) 7_546 . ?
Zn1 Na7 Sn3 50.85(7) . . ?
Sn4 Na7 Sn3 93.38(11) . . ?
Sn5 Na7 Sn2 104.67(12) 7_546 . ?
Zn1 Na7 Sn2 51.68(7) . . ?
Sn4 Na7 Sn2 93.52(11) . . ?
Sn3 Na7 Sn2 50.99(7) . . ?
Sn5 Na7 Na3 123.31(16) 7_546 . ?
Zn1 Na7 Na3 59.86(11) . . ?
Sn4 Na7 Na3 59.66(10) . . ?
Sn3 Na7 Na3 100.29(14) . . ?
Sn2 Na7 Na3 57.61(10) . . ?
Sn5 Na7 Na6 124.20(16) 7_546 3_445 ?
Zn1 Na7 Na6 58.55(10) . 3_445 ?
Sn4 Na7 Na6 59.42(10) . 3_445 ?
Sn3 Na7 Na6 57.70(10) . 3_445 ?
Sn2 Na7 Na6 100.43(14) . 3_445 ?
Na3 Na7 Na6 112.29(15) . 3_445 ?
Sn5 Na7 Na8 62.06(11) 7_546 . ?
Zn1 Na7 Na8 104.57(15) . . ?
Sn4 Na7 Na8 124.41(16) . . ?
Sn3 Na7 Na8 58.19(11) . . ?
Sn2 Na7 Na8 99.67(14) . . ?
Na3 Na7 Na8 157.00(18) . . ?
Na6 Na7 Na8 65.11(14) 3_445 . ?
Sn5 Na7 Na9 61.09(11) 7_546 . ?
Zn1 Na7 Na9 105.95(15) . . ?
Sn4 Na7 Na9 124.69(16) . . ?
Sn3 Na7 Na9 99.85(14) . . ?
Sn2 Na7 Na9 58.35(11) . . ?
Na3 Na7 Na9 65.17(14) . . ?
Na6 Na7 Na9 157.29(18) 3_445 . ?
Na8 Na7 Na9 107.79(16) . . ?
Sn5 Na7 Na10 112.28(15) 7_546 5_556 ?
Zn1 Na7 Na10 92.21(13) . 5_556 ?
Sn4 Na7 Na10 50.26(10) . 5_556 ?
Sn3 Na7 Na10 115.51(17) . 5_556 ?
Sn2 Na7 Na10 143.04(15) . 5_556 ?
Na3 Na7 Na10 100.35(18) . 5_556 ?
Na6 Na7 Na10 57.90(15) 3_445 5_556 ?
Na8 Na7 Na10 96.89(19) . 5_556 ?
Na9 Na7 Na10 144.0(2) . 5_556 ?
Sn5 Na7 Na10 112.37(15) 7_546 . ?
Zn1 Na7 Na10 92.37(13) . . ?
Sn4 Na7 Na10 49.85(11) . . ?
Sn3 Na7 Na10 142.50(15) . . ?
Sn2 Na7 Na10 115.45(17) . . ?
Na3 Na7 Na10 57.94(15) . . ?
Na6 Na7 Na10 99.80(18) 3_445 . ?
Na8 Na7 Na10 144.1(2) . . ?
Na9 Na7 Na10 97.21(19) . . ?
Na10 Na7 Na10 50.3(3) 5_556 . ?
Sn5 Na7 Na8 56.28(10) 7_546 5_546 ?
Zn1 Na7 Na8 143.37(16) . 5_546 ?
Sn4 Na7 Na8 106.65(14) . 5_546 ?
Sn3 Na7 Na8 121.81(16) . 5_546 ?
Sn2 Na7 Na8 159.40(16) . 5_546 ?
Na3 Na7 Na8 137.16(18) . 5_546 ?
Na6 Na7 Na8 86.69(14) 3_445 5_546 ?
Na8 Na7 Na8 65.63(15) . 5_546 ?
Na9 Na7 Na8 110.65(15) . 5_546 ?
Na10 Na7 Na8 56.51(13) 5_556 5_546 ?
Na10 Na7 Na8 81.83(15) . 5_546 ?
Sn5 Na8 Sn4 114.66(13) 3_445 1_545 ?
Sn5 Na8 Sn3 109.70(13) 3_445 . ?
Sn4 Na8 Sn3 104.25(13) 1_545 . ?
Sn5 Na8 Na5 154.77(17) 3_445 1_545 ?
Sn4 Na8 Na5 90.48(13) 1_545 1_545 ?
Sn3 Na8 Na5 58.89(10) . 1_545 ?
Sn5 Na8 Na10 115.13(17) 3_445 1_545 ?
Sn4 Na8 Na10 51.68(13) 1_545 1_545 ?
Sn3 Na8 Na10 134.83(17) . 1_545 ?
Na5 Na8 Na10 81.43(18) 1_545 1_545 ?
Sn5 Na8 Sn5 109.71(13) 3_445 7_546 ?
Sn4 Na8 Sn5 116.82(14) 1_545 7_546 ?
Sn3 Na8 Sn5 100.38(11) . 7_546 ?
Na5 Na8 Sn5 56.20(10) 1_545 7_546 ?
Na10 Na8 Sn5 69.85(17) 1_545 7_546 ?
Sn5 Na8 Na9 57.39(10) 3_445 3_445 ?
Sn4 Na8 Na9 58.03(11) 1_545 3_445 ?
Sn3 Na8 Na9 114.45(16) . 3_445 ?
Na5 Na8 Na9 146.57(18) 1_545 3_445 ?
Na10 Na8 Na9 86.2(2) 1_545 3_445 ?
Sn5 Na8 Na9 145.09(16) 7_546 3_445 ?
Sn5 Na8 Na7 90.02(13) 3_445 . ?
Sn4 Na8 Na7 154.62(16) 1_545 . ?
Sn3 Na8 Na7 59.16(10) . . ?
Na5 Na8 Na7 64.76(13) 1_545 . ?
Na10 Na8 Na7 124.5(2) 1_545 . ?
Sn5 Na8 Na7 54.89(10) 7_546 . ?
Na9 Na8 Na7 144.11(18) 3_445 . ?
Sn5 Na8 Na7 55.05(10) 3_445 5_546 ?
Sn4 Na8 Na7 86.27(13) 1_545 5_546 ?
Sn3 Na8 Na7 164.55(16) . 5_546 ?
Na5 Na8 Na7 133.48(17) 1_545 5_546 ?
Na10 Na8 Na7 60.61(14) 1_545 5_546 ?
Sn5 Na8 Na7 84.40(13) 7_546 5_546 ?
Na9 Na8 Na7 61.40(13) 3_445 5_546 ?
Na7 Na8 Na7 114.37(15) . 5_546 ?
Sn5 Na8 Na6 55.36(9) 3_445 3_445 ?
Sn4 Na8 Na6 132.60(16) 1_545 3_445 ?
Sn3 Na8 Na6 55.03(9) . 3_445 ?
Na5 Na8 Na6 106.51(15) 1_545 3_445 ?
Na10 Na8 Na6 170.04(18) 1_545 3_445 ?
Sn5 Na8 Na6 109.21(13) 7_546 3_445 ?
Na9 Na8 Na6 89.97(14) 3_445 3_445 ?
Na7 Na8 Na6 56.51(12) . 3_445 ?
Na7 Na8 Na6 109.52(14) 5_546 3_445 ?
Sn5 Na8 Na1 135.29(16) 3_445 2_545 ?
Sn4 Na8 Na1 52.57(9) 1_545 2_545 ?
Sn3 Na8 Na1 52.42(9) . 2_545 ?
Na5 Na8 Na1 58.65(12) 1_545 2_545 ?
Na10 Na8 Na1 90.00(14) 1_545 2_545 ?
Sn5 Na8 Na1 113.65(13) 7_546 2_545 ?
Na9 Na8 Na1 90.58(14) 3_445 2_545 ?
Na7 Na8 Na1 105.96(14) . 2_545 ?
Na7 Na8 Na1 138.79(16) 5_546 2_545 ?
Na6 Na8 Na1 99.25(14) 3_445 2_545 ?
Sn5 Na8 Na8 57.38(11) 3_445 5_546 ?
Sn4 Na8 Na8 139.0(2) 1_545 5_546 ?
Sn3 Na8 Na8 116.40(18) . 5_546 ?
Na5 Na8 Na8 105.23(19) 1_545 5_546 ?
Na10 Na8 Na8 92.79(19) 1_545 5_546 ?
Sn5 Na8 Na8 52.32(11) 7_546 5_546 ?
Na9 Na8 Na8 106.30(18) 3_445 5_546 ?
Na7 Na8 Na8 59.05(14) . 5_546 ?
Na7 Na8 Na8 55.32(13) 5_546 5_546 ?
Na6 Na8 Na8 79.43(15) 3_445 5_546 ?
Na1 Na8 Na8 163.0(2) 2_545 5_546 ?
Sn5 Na9 Sn4 114.79(13) . 3_545 ?
Sn5 Na9 Sn2 109.26(14) . . ?
Sn4 Na9 Sn2 104.32(13) 3_545 . ?
Sn5 Na9 Na5 153.71(16) . 1_545 ?
Sn4 Na9 Na5 91.37(13) 3_545 1_545 ?
Sn2 Na9 Na5 58.47(10) . 1_545 ?
Sn5 Na9 Sn5 109.31(13) . 7_546 ?
Sn4 Na9 Sn5 117.54(14) 3_545 7_546 ?
Sn2 Na9 Sn5 100.18(11) . 7_546 ?
Na5 Na9 Sn5 56.22(10) 1_545 7_546 ?
Sn5 Na9 Na10 115.50(17) . 7_546 ?
Sn4 Na9 Na10 51.57(13) 3_545 7_546 ?
Sn2 Na9 Na10 134.88(18) . 7_546 ?
Na5 Na9 Na10 82.19(19) 1_545 7_546 ?
Sn5 Na9 Na10 70.58(17) 7_546 7_546 ?
Sn5 Na9 Na8 57.65(11) . 3 ?
Sn4 Na9 Na8 57.91(10) 3_545 3 ?
Sn2 Na9 Na8 114.11(16) . 3 ?
Na5 Na9 Na8 147.08(18) 1_545 3 ?
Sn5 Na9 Na8 145.59(17) 7_546 3 ?
Na10 Na9 Na8 86.3(2) 7_546 3 ?
Sn5 Na9 Na7 89.60(13) . . ?
Sn4 Na9 Na7 154.75(17) 3_545 . ?
Sn2 Na9 Na7 58.74(10) . . ?
Na5 Na9 Na7 64.12(13) 1_545 . ?
Sn5 Na9 Na7 54.85(10) 7_546 . ?
Na10 Na9 Na7 125.1(2) 7_546 . ?
Na8 Na9 Na7 143.68(18) 3 . ?
Sn5 Na9 Na7 55.11(10) . 7_546 ?
Sn4 Na9 Na7 86.19(12) 3_545 7_546 ?
Sn2 Na9 Na7 164.22(17) . 7_546 ?
Na5 Na9 Na7 134.18(18) 1_545 7_546 ?
Sn5 Na9 Na7 84.81(13) 7_546 7_546 ?
Na10 Na9 Na7 60.90(15) 7_546 7_546 ?
Na8 Na9 Na7 61.38(13) 3 7_546 ?
Na7 Na9 Na7 114.77(15) . 7_546 ?
Sn5 Na9 Na3 55.32(10) . . ?
Sn4 Na9 Na3 132.35(16) 3_545 . ?
Sn2 Na9 Na3 54.60(10) . . ?
Na5 Na9 Na3 105.50(15) 1_545 . ?
Sn5 Na9 Na3 108.68(13) 7_546 . ?
Na10 Na9 Na3 170.44(18) 7_546 . ?
Na8 Na9 Na3 89.89(15) 3 . ?
Na7 Na9 Na3 56.03(12) . . ?
Na7 Na9 Na3 109.62(15) 7_546 . ?
Sn5 Na9 Na2 134.53(16) . 4_545 ?
Sn4 Na9 Na2 52.45(9) 3_545 4_545 ?
Sn2 Na9 Na2 52.52(9) . 4_545 ?
Na5 Na9 Na2 59.65(12) 1_545 4_545 ?
Sn5 Na9 Na2 114.64(14) 7_546 4_545 ?
Na10 Na9 Na2 90.16(14) 7_546 4_545 ?
Na8 Na9 Na2 89.78(14) 3 4_545 ?
Na7 Na9 Na2 106.06(14) . 4_545 ?
Na7 Na9 Na2 138.53(15) 7_546 4_545 ?
Na3 Na9 Na2 98.60(14) . 4_545 ?
Sn5 Na9 Na9 56.93(11) . 7_546 ?
Sn4 Na9 Na9 139.7(2) 3_545 7_546 ?
Sn2 Na9 Na9 115.71(18) . 7_546 ?
Na5 Na9 Na9 105.00(19) 1_545 7_546 ?
Sn5 Na9 Na9 52.38(11) 7_546 7_546 ?
Na10 Na9 Na9 93.79(19) 7_546 7_546 ?
Na8 Na9 Na9 106.46(18) 3 7_546 ?
Na7 Na9 Na9 58.86(13) . 7_546 ?
Na7 Na9 Na9 55.91(13) 7_546 7_546 ?
Na3 Na9 Na9 78.87(15) . 7_546 ?
Na2 Na9 Na9 163.5(2) 4_545 7_546 ?
Sn4 Na10 Sn4 117.3(3) . 5_556 ?
Sn4 Na10 Na10 58.8(2) . 5_556 ?
Sn4 Na10 Na10 58.53(19) 5_556 5_556 ?
Sn4 Na10 Zn4 121.61(19) . . ?
Sn4 Na10 Zn4 121.0(2) 5_556 . ?
Na10 Na10 Zn4 178.7(3) 5_556 . ?
Sn4 Na10 Na6 149.1(2) . 7_556 ?
Sn4 Na10 Na6 63.38(11) 5_556 7_556 ?
Na10 Na10 Na6 113.1(2) 5_556 7_556 ?
Zn4 Na10 Na6 67.21(17) . 7_556 ?
Sn4 Na10 Na3 63.47(11) . . ?
Sn4 Na10 Na3 147.65(19) 5_556 . ?
Na10 Na10 Na3 112.6(3) 5_556 . ?
Zn4 Na10 Na3 67.05(16) . . ?
Na6 Na10 Na3 134.3(3) 7_556 . ?
Sn4 Na10 Na8 61.93(12) . 1_565 ?
Sn4 Na10 Na8 123.1(2) 5_556 1_565 ?
Na10 Na10 Na8 94.3(3) 5_556 1_565 ?
Zn4 Na10 Na8 86.95(19) . 1_565 ?
Na6 Na10 Na8 91.07(17) 7_556 1_565 ?
Na3 Na10 Na8 86.95(15) . 1_565 ?
Sn4 Na10 Na9 122.3(2) . 7_546 ?
Sn4 Na10 Na9 61.60(12) 5_556 7_546 ?
Na10 Na10 Na9 93.2(2) 5_556 7_546 ?
Zn4 Na10 Na9 85.60(19) . 7_546 ?
Na6 Na10 Na9 86.29(16) 7_556 7_546 ?
Na3 Na10 Na9 89.90(17) . 7_546 ?
Na8 Na10 Na9 172.5(3) 1_565 7_546 ?
Sn4 Na10 Na7 93.4(2) . 5_556 ?
Sn4 Na10 Na7 60.41(13) 5_556 5_556 ?
Na10 Na10 Na7 65.3(2) 5_556 5_556 ?
Zn4 Na10 Na7 115.7(2) . 5_556 ?
Na6 Na10 Na7 58.91(12) 7_556 5_556 ?
Na3 Na10 Na7 148.83(18) . 5_556 ?
Na8 Na10 Na7 62.87(13) 1_565 5_556 ?
Na9 Na10 Na7 120.99(18) 7_546 5_556 ?
Sn4 Na10 Na7 60.10(13) . . ?
Sn4 Na10 Na7 92.7(2) 5_556 . ?
Na10 Na10 Na7 64.4(2) 5_556 . ?
Zn4 Na10 Na7 114.66(19) . . ?
Na6 Na10 Na7 147.66(17) 7_556 . ?
Na3 Na10 Na7 58.44(12) . . ?
Na8 Na10 Na7 121.03(18) 1_565 . ?
Na9 Na10 Na7 62.36(13) 7_546 . ?
Na7 Na10 Na7 129.7(3) 5_556 . ?

loop_
_geom_bond_atom_site_label_1
_geom_bond_atom_site_label_2
_geom_bond_distance
_geom_bond_site_symmetry_2
_geom_bond_publ_flag
Sn1 Zn2 2.7992(12) . ?
Sn1 Zn3 2.8020(11) . ?
Sn1 Sn6 2.8855(10) . ?
Sn1 Na2 3.294(4) 4 ?
Sn1 Na5 3.360(4) . ?
Sn1 Na6 3.365(4) . ?
Sn1 Na1 3.375(4) 2 ?
Sn1 Na4 3.405(5) 4_545 ?
Sn1 Na3 3.415(4) . ?
Sn1 Na4 3.449(5) . ?
Sn1 Na2 3.516(4) . ?
Sn2 Zn3 2.8599(12) 4_545 ?
Sn2 Zn2 2.8659(12) 1_545 ?
Sn2 Sn6 2.8899(10) . ?
Sn2 Zn1 2.9295(12) . ?
Sn2 Sn3 2.9592(8) . ?
Sn2 Na4 3.245(4) 4_545 ?
Sn2 Na2 3.256(4) 4_545 ?
Sn2 Na3 3.333(4) . ?
Sn2 Na5 3.363(5) 1_545 ?
Sn2 Na9 3.427(5) . ?
Sn2 Na7 3.442(5) . ?
Sn3 Zn3 2.8129(12) 3_445 ?
Sn3 Zn2 2.8149(12) 2_545 ?
Sn3 Zn2 2.8780(12) 1_545 ?
Sn3 Zn1 2.8815(12) . ?
Sn3 Na4 3.200(4) 2_545 ?
Sn3 Na1 3.231(4) 2_545 ?
Sn3 Na6 3.335(4) 3_445 ?
Sn3 Na5 3.356(4) 1_545 ?
Sn3 Na8 3.398(5) . ?
Sn3 Na7 3.433(5) . ?
Sn4 Zn1 2.6869(12) . ?
Sn4 Na10 2.971(6) . ?
Sn4 Na10 2.980(6) 5_556 ?
Sn4 Na1 3.221(4) 2 ?
Sn4 Na2 3.226(4) 2 ?
Sn4 Na8 3.342(5) 1_565 ?
Sn4 Na9 3.346(5) 3_455 ?
Sn4 Na7 3.370(4) . ?
Sn4 Na6 3.396(4) 3_445 ?
Sn4 Na3 3.406(4) . ?
Sn5 Zn4 2.5465(7) . ?
Sn5 Na7 3.259(4) 7_546 ?
Sn5 Na5 3.274(4) 7_556 ?
Sn5 Na9 3.298(5) . ?
Sn5 Na8 3.307(5) 3 ?
Sn5 Na6 3.321(4) . ?
Sn5 Na3 3.327(4) . ?
Sn5 Na9 3.489(5) 7_546 ?
Sn5 Na8 3.520(5) 7_546 ?
Sn6 Zn5 2.7557(16) 2 ?
Sn6 Sn6 2.7557(16) 2 ?
Sn6 Zn1 2.7741(14) 2 ?
Sn6 Zn3 2.8038(13) 4_545 ?
Sn6 Zn1 2.9522(13) . ?
Sn6 Na1 3.234(4) . ?
Sn6 Na2 3.237(4) . ?
Sn6 Na1 3.306(4) 2 ?
Sn6 Na4 3.341(4) 4_545 ?
Sn6 Na3 3.514(4) . ?
Zn1 Zn5 2.7742(14) 2 ?
Zn1 Sn6 2.7742(14) 2 ?
Zn1 Zn3 2.8107(15) 3_445 ?
Zn1 Na2 3.222(4) 2 ?
Zn1 Na1 3.263(4) 2 ?
Zn1 Na7 3.270(5) . ?
Zn1 Na6 3.305(4) 3_445 ?
Zn2 Zn2 2.763(2) 2 ?
Zn2 Sn3 2.8148(12) 2_565 ?
Zn2 Zn3 2.8152(15) 4 ?
Zn2 Sn2 2.8659(12) 1_565 ?
Zn2 Sn3 2.8780(12) 1_565 ?
Zn2 Na1 3.276(4) 2 ?
Zn2 Na1 3.283(4) . ?
Zn2 Na4 3.289(4) . ?
Zn2 Na2 3.317(4) 4 ?
Zn2 Na5 3.450(4) . ?
Zn3 Zn5 2.8039(13) 4 ?
Zn3 Sn6 2.8039(13) 4 ?
Zn3 Zn1 2.8107(15) 3 ?
Zn3 Sn3 2.8128(12) 3 ?
Zn3 Zn2 2.8152(15) 4_545 ?
Zn3 Sn2 2.8598(12) 4 ?
Zn3 Na4 3.269(5) 4_545 ?
Zn3 Na2 3.276(4) 4 ?
Zn3 Na2 3.294(4) . ?
Zn3 Na4 3.302(4) . ?
Zn3 Na6 3.421(4) . ?
Zn4 Sn5 2.5465(7) 7_556 ?
Zn4 Na10 3.109(9) . ?
Zn4 Na10 3.109(9) 7_556 ?
Zn4 Na5 3.303(4) . ?
Zn4 Na5 3.303(4) 7_556 ?
Zn4 Na6 3.636(4) 7_556 ?
Zn4 Na6 3.636(4) . ?
Zn4 Na3 3.638(4) . ?
Zn4 Na3 3.638(4) 7_556 ?
Na1 Sn4 3.221(4) 2 ?
Na1 Sn3 3.231(4) 2_565 ?
Na1 Zn1 3.263(4) 2 ?
Na1 Zn2 3.276(4) 2 ?
Na1 Zn5 3.306(4) 2 ?
Na1 Sn6 3.306(4) 2 ?
Na1 Sn1 3.375(4) 2 ?
Na1 Na4 3.551(6) . ?
Na2 Zn1 3.222(4) 2 ?
Na2 Sn4 3.226(4) 2 ?
Na2 Sn2 3.256(4) 4 ?
Na2 Zn3 3.276(4) 4_545 ?
Na2 Sn1 3.294(4) 4_545 ?
Na2 Zn2 3.317(4) 4_545 ?
Na2 Na4 3.535(6) . ?
Na2 Na4 3.568(6) 4_545 ?
Na3 Na10 3.457(7) . ?
Na3 Na7 3.475(6) . ?
Na3 Na5 3.492(6) . ?
Na3 Na6 3.538(6) . ?
Na3 Na1 3.597(6) 2 ?
Na4 Sn3 3.200(4) 2_565 ?
Na4 Sn2 3.245(4) 4 ?
Na4 Zn3 3.269(5) 4 ?
Na4 Zn5 3.341(4) 4 ?
Na4 Sn6 3.341(4) 4 ?
Na4 Sn1 3.405(5) 4 ?
Na4 Na2 3.568(6) 4 ?
Na5 Sn5 3.274(4) 7_556 ?
Na5 Sn3 3.356(4) 1_565 ?
Na5 Sn2 3.363(5) 1_565 ?
Na5 Na8 3.429(6) 1_565 ?
Na5 Na9 3.459(7) 1_565 ?
Na5 Na6 3.530(6) . ?
Na5 Na1 3.588(6) 2 ?
Na5 Na2 3.666(6) 4 ?
Na6 Zn1 3.305(4) 3 ?
Na6 Sn3 3.335(4) 3 ?
Na6 Sn4 3.396(4) 3 ?
Na6 Na10 3.441(7) 7_556 ?
Na6 Na7 3.479(6) 3 ?
Na6 Na2 3.617(6) 4 ?
Na7 Sn5 3.259(4) 7_546 ?
Na7 Na6 3.479(6) 3_445 ?
Na7 Na8 3.552(7) . ?
Na7 Na9 3.584(6) . ?
Na7 Na10 3.626(7) 5_556 ?
Na7 Na10 3.654(8) . ?
Na7 Na8 3.704(6) 5_546 ?
Na8 Sn5 3.307(5) 3_445 ?
Na8 Sn4 3.342(5) 1_545 ?
Na8 Na5 3.429(6) 1_545 ?
Na8 Na10 3.470(7) 1_545 ?
Na8 Sn5 3.520(5) 7_546 ?
Na8 Na9 3.547(6) 3_445 ?
Na8 Na7 3.704(6) 5_546 ?
Na8 Na6 3.783(6) 3_445 ?
Na8 Na1 3.857(6) 2_545 ?
Na8 Na8 3.934(10) 5_546 ?
Na9 Sn4 3.346(5) 3_545 ?
Na9 Na5 3.459(7) 1_545 ?
Na9 Sn5 3.489(5) 7_546 ?
Na9 Na10 3.497(7) 7_546 ?
Na9 Na8 3.547(6) 3 ?
Na9 Na7 3.704(7) 7_546 ?
Na9 Na2 3.875(6) 4_545 ?
Na9 Na9 3.930(9) 7_546 ?
Na10 Sn4 2.980(6) 5_556 ?
Na10 Na10 3.095(19) 5_556 ?
Na10 Na6 3.441(7) 7_556 ?
Na10 Na8 3.470(7) 1_565 ?
Na10 Na9 3.497(7) 7_546 ?
Na10 Na7 3.626(7) 5_556 ?
